data_8102162
loop_
_publ_author_name
'Mahmoudi, Ali'
'Hadjikhani, Ramin'

_publ_section_title
;
Crystal structure of N,N'-dibenzyl-N,N'-dimethyl-N&quot;-(2-fluorobenzoyl)
phosphoric diamide, C~23~H~25~FN~3~O~2~P
;
_journal_issue 3
_journal_name_full 'Zeitschrift f\"ur Kristallographie - New Crystal Structures'
_journal_page_first 313
_journal_page_last 314
_journal_volume 222
_journal_year 2007
_chemical_formula_moiety 'C23 H25 F N3 O2 P'
_chemical_formula_sum 'C23 H25 F N3 O2 P'
_chemical_formula_weight 425.43
_chemical_name_systematic
;
N,N'-dibenzyl-N,N'-dimethyl-N"-(2-fluorobenzoyl)phosphoric diamide
;
_space_group_IT_number 2
_symmetry_cell_setting triclinic
_symmetry_space_group_name_Hall '-P 1'
_symmetry_space_group_name_H-M 'P -1'
_atom_sites_solution_hydrogens difmap
_atom_sites_solution_primary direct
_atom_sites_solution_secondary difmap
_audit_creation_method SHELXL-97
_audit_update_record
;
2007-04-16 # Formatted by publCIF
;
_cell_angle_alpha 101.7890(10)
_cell_angle_beta 95.4500(10)
_cell_angle_gamma 117.9470(10)
_cell_formula_units_Z 2
_cell_length_a 10.1979(6)
_cell_length_b 10.8417(6)
_cell_length_c 11.5399(12)
_cell_measurement_reflns_used 6616
_cell_measurement_temperature 100(2)
_cell_measurement_theta_max 34.40
_cell_measurement_theta_min 2.32
_cell_volume 1076.15(14)
_computing_cell_refinement 'APEX2 (Bruker, 2005)'
_computing_data_collection 'APEX2 (Bruker, 2005)'
_computing_data_reduction 'APEX2 (Bruker, 2005)'
_computing_molecular_graphics 'SHELXTL ver. 5.1 (Sheldrick, 1998)'
_computing_publication_material 'SHELXTL ver. 5.1 (Sheldrick, 1998)'
_computing_structure_refinement 'SHELXTL ver. 5.1 (Sheldrick, 1998)'
_computing_structure_solution 'SHELXTL ver. 5.1 (Sheldrick, 1998)'
_diffrn_ambient_temperature 100(2)
_diffrn_measured_fraction_theta_full 0.994
_diffrn_measured_fraction_theta_max 0.994
_diffrn_measurement_device_type 'Bruker SMART APEX II'
_diffrn_measurement_method omega
_diffrn_radiation_monochromator graphite
_diffrn_radiation_source 'fine-focus sealed tube'
_diffrn_radiation_type MoK\a
_diffrn_radiation_wavelength 0.71073
_diffrn_reflns_av_R_equivalents 0.0214
_diffrn_reflns_av_sigmaI/netI 0.0276
_diffrn_reflns_limit_h_max 14
_diffrn_reflns_limit_h_min -14
_diffrn_reflns_limit_k_max 15
_diffrn_reflns_limit_k_min -15
_diffrn_reflns_limit_l_max 16
_diffrn_reflns_limit_l_min -16
_diffrn_reflns_number 14022
_diffrn_reflns_theta_full 30.00
_diffrn_reflns_theta_max 30.00
_diffrn_reflns_theta_min 1.85
_exptl_absorpt_coefficient_mu 0.161
_exptl_absorpt_correction_type none
_exptl_crystal_colour colourless
_exptl_crystal_density_diffrn 1.313
_exptl_crystal_density_method 'not measured'
_exptl_crystal_description prism
_exptl_crystal_F_000 448
_exptl_crystal_size_max 0.60
_exptl_crystal_size_mid 0.45
_exptl_crystal_size_min 0.28
_refine_diff_density_max 0.471
_refine_diff_density_min -0.368
_refine_diff_density_rms 0.050
_refine_ls_extinction_method none
_refine_ls_goodness_of_fit_ref 1.029
_refine_ls_hydrogen_treatment constr
_refine_ls_matrix_type full
_refine_ls_number_parameters 282
_refine_ls_number_reflns 6250
_refine_ls_number_restraints 0
_refine_ls_restrained_S_all 1.029
_refine_ls_R_factor_all 0.0450
_refine_ls_R_factor_gt 0.0371
_refine_ls_shift/su_max 0.000
_refine_ls_shift/su_mean 0.000
_refine_ls_structure_factor_coef Fsqd
_refine_ls_weighting_details 'calc w=1/[\s^2^(Fo^2^)+(0.0539P)^2^+0.2935P] where P=(Fo^2^+2Fc^2^)/3'
_refine_ls_weighting_scheme calc
_refine_ls_wR_factor_gt 0.0966
_refine_ls_wR_factor_ref 0.1034
_reflns_number_gt 5303
_reflns_number_total 6250
_reflns_threshold_expression >2sigma(I)
_cod_data_source_file 1267-2060.cff
_cod_data_source_block 1
_cod_depositor_comments
;
The following automatic conversions were performed:
'_symmetry_cell_setting' value 'Triclinic' changed to 'triclinic'
according to '/home/saulius/struct/CIF-dictionaries/cif_core.dic'
dictionary named 'cif_core.dic' version 2.4.1 from
2010-06-29.

'_geom_bond_publ_flag' value 'Yes' changed to 'yes' according
to '/home/saulius/struct/CIF-dictionaries/cif_core.dic' dictionary named
'cif_core.dic' version 2.4.1 from 2010-06-29 (4
times).

'_geom_angle_publ_flag' value 'Yes' changed to 'yes' according to
'/home/saulius/struct/CIF-dictionaries/cif_core.dic' dictionary named
'cif_core.dic' version 2.4.1 from 2010-06-29 (6 times).

Automatic conversion script
Id: cif_fix_enum 1555 2011-01-17 13:19:09Z saulius 
;
_cod_original_cell_volume 1076.14(14)
_cod_database_code 8102162

loop_
_symmetry_equiv_pos_as_xyz
'x, y, z'
'-x, -y, -z'

loop_
_atom_site_label
_atom_site_type_symbol
_atom_site_fract_x
_atom_site_fract_y
_atom_site_fract_z
_atom_site_U_iso_or_equiv
_atom_site_adp_type
_atom_site_occupancy
_atom_site_symmetry_multiplicity
_atom_site_Wyckoff_symbol
_atom_site_calc_flag
_atom_site_refinement_flags
_atom_site_disorder_assembly
_atom_site_disorder_group
P1 P 0.64281(3) 0.24234(3) 0.03293(2) 0.01576(7) Uani 1 2 i d . . .
O1 O 0.68681(8) 0.12988(8) 0.03238(7) 0.01924(16) Uani 1 2 i d . . .
O2 O 0.45543(10) 0.38069(9) 0.12807(9) 0.0287(2) Uani 1 2 i d . . .
N1 N 0.46515(10) 0.17329(9) 0.05839(8) 0.01679(17) Uani 1 2 i d . . .
H1N H 0.4141 0.0782 0.0353 0.020 Uiso 1 2 i d R . .
N2 N 0.76467(10) 0.39420(10) 0.13629(9) 0.02079(19) Uani 1 2 i d . . .
N3 N 0.63148(11) 0.28032(10) -0.09620(9) 0.02098(19) Uani 1 2 i d . . .
C1 C 0.39823(12) 0.24938(11) 0.10876(10) 0.01774(19) Uani 1 2 i d . . .
C2 C 0.24752(11) 0.15895(11) 0.13715(9) 0.01551(18) Uani 1 2 i d . A .
C3 C 0.13053(13) 0.18954(12) 0.11577(10) 0.0205(2) Uani 1 2 i d . . .
F1 F 0.15023(13) 0.29821(12) 0.07205(10) 0.0275(2) Uani 0.67 2 i d P A 1
H3A H 0.1487 0.2702 0.0831 0.033 Uiso 0.33 2 i d PR A 2
C4 C -0.01116(13) 0.10843(14) 0.13910(11) 0.0265(2) Uani 1 2 i d . A .
H4A H -0.0894 0.1306 0.1223 0.032 Uiso 1 2 i calc R . .
C5 C -0.03674(13) -0.00568(14) 0.18735(11) 0.0294(3) Uani 1 2 i d . . .
H5A H -0.1333 -0.0621 0.2042 0.035 Uiso 1 2 i calc R A .
C6 C 0.07720(14) -0.03835(13) 0.21123(11) 0.0269(2) Uani 1 2 i d . A .
H6A H 0.0593 -0.1162 0.2451 0.032 Uiso 1 2 i calc R . .
C7 C 0.21769(12) 0.04310(12) 0.18538(10) 0.0203(2) Uani 1 2 i d . . .
F1' F 0.3219(2) 0.0191(2) 0.22537(19) 0.0247(4) Uani 0.33 2 i d P A 2
H7A H 0.2986 0.0197 0.2031 0.030 Uiso 0.67 2 i d PR A 1
C8 C 0.79213(14) 0.53722(12) 0.12954(12) 0.0270(2) Uani 1 2 i d . . .
H8A H 0.7676 0.5829 0.2001 0.041 Uiso 1 2 i calc R . .
H8B H 0.7278 0.5261 0.0550 0.041 Uiso 1 2 i calc R . .
H8C H 0.8994 0.5986 0.1290 0.041 Uiso 1 2 i calc R . .
C9 C 0.84639(13) 0.39402(13) 0.24794(11) 0.0253(2) Uani 1 2 i d . . .
H9A H 0.9570 0.4577 0.2565 0.030 Uiso 1 2 i calc R . .
H9B H 0.8270 0.2941 0.2408 0.030 Uiso 1 2 i calc R . .
C10 C 0.80099(13) 0.44538(13) 0.36100(11) 0.0245(2) Uani 1 2 i d . . .
C11 C 0.90257(16) 0.57547(14) 0.44874(12) 0.0312(3) Uani 1 2 i d . . .
H11A H 1.0016 0.6341 0.4369 0.037 Uiso 1 2 i calc R . .
C12 C 0.86088(19) 0.62071(16) 0.55362(12) 0.0384(3) Uani 1 2 i d . . .
H12A H 0.9313 0.7099 0.6127 0.046 Uiso 1 2 i calc R . .
C13 C 0.7175(2) 0.53633(19) 0.57216(13) 0.0419(4) Uani 1 2 i d . . .
H13A H 0.6893 0.5670 0.6440 0.050 Uiso 1 2 i calc R . .
C14 C 0.61490(18) 0.40672(19) 0.48552(13) 0.0397(3) Uani 1 2 i d . . .
H14A H 0.5160 0.3485 0.4978 0.048 Uiso 1 2 i calc R . .
C15 C 0.65653(15) 0.36160(15) 0.38039(12) 0.0296(3) Uani 1 2 i d . . .
H15A H 0.5855 0.2727 0.3213 0.036 Uiso 1 2 i calc R . .
C16 C 0.76505(14) 0.32124(14) -0.15043(12) 0.0303(3) Uani 1 2 i d . . .
H16A H 0.7323 0.2698 -0.2373 0.045 Uiso 1 2 i calc R . .
H16B H 0.8335 0.2947 -0.1108 0.045 Uiso 1 2 i calc R . .
H16C H 0.8186 0.4265 -0.1395 0.045 Uiso 1 2 i calc R . .
C17 C 0.51626(14) 0.30722(13) -0.15188(11) 0.0245(2) Uani 1 2 i d . . .
H17A H 0.5679 0.4017 -0.1706 0.029 Uiso 1 2 i calc R . .
H17B H 0.4546 0.3151 -0.0926 0.029 Uiso 1 2 i calc R . .
C18 C 0.41103(13) 0.19027(13) -0.26700(11) 0.0217(2) Uani 1 2 i d . . .
C19 C 0.38490(14) 0.04906(13) -0.29078(12) 0.0272(2) Uani 1 2 i d . . .
H19A H 0.4394 0.0250 -0.2367 0.033 Uiso 1 2 i calc R . .
C20 C 0.27924(18) -0.05738(15) -0.39344(14) 0.0389(3) Uani 1 2 i d . . .
H20A H 0.2616 -0.1540 -0.4095 0.047 Uiso 1 2 i calc R . .
C21 C 0.19933(19) -0.02244(18) -0.47253(15) 0.0456(4) Uani 1 2 i d . . .
H21A H 0.1257 -0.0957 -0.5419 0.055 Uiso 1 2 i calc R . .
C22 C 0.22644(17) 0.11750(18) -0.45071(15) 0.0422(4) Uani 1 2 i d . . .
H22A H 0.1726 0.1413 -0.5056 0.051 Uiso 1 2 i calc R . .
C23 C 0.33181(15) 0.22404(15) -0.34912(12) 0.0297(3) Uani 1 2 i d . . .
H23A H 0.3507 0.3210 -0.3349 0.036 Uiso 1 2 i calc R . .

loop_
_atom_site_aniso_label
_atom_site_aniso_U_11
_atom_site_aniso_U_22
_atom_site_aniso_U_33
_atom_site_aniso_U_23
_atom_site_aniso_U_13
_atom_site_aniso_U_12
P1 0.01314(12) 0.01145(12) 0.02184(13) 0.00314(9) 0.00651(9) 0.00565(9)
O1 0.0144(3) 0.0149(3) 0.0279(4) 0.0034(3) 0.0053(3) 0.0078(3)
O2 0.0284(4) 0.0155(4) 0.0491(5) 0.0115(4) 0.0205(4) 0.0132(3)
N1 0.0142(4) 0.0122(4) 0.0253(4) 0.0051(3) 0.0079(3) 0.0071(3)
N2 0.0189(4) 0.0131(4) 0.0247(5) 0.0015(3) 0.0060(3) 0.0049(3)
N3 0.0205(4) 0.0209(4) 0.0239(4) 0.0078(4) 0.0099(4) 0.0107(4)
C1 0.0184(5) 0.0166(4) 0.0229(5) 0.0068(4) 0.0084(4) 0.0112(4)
C2 0.0148(4) 0.0163(4) 0.0168(4) 0.0038(3) 0.0052(3) 0.0089(4)
C3 0.0221(5) 0.0228(5) 0.0198(5) 0.0024(4) 0.0037(4) 0.0154(4)
F1 0.0335(6) 0.0290(5) 0.0347(6) 0.0169(5) 0.0104(5) 0.0236(5)
C4 0.0171(5) 0.0334(6) 0.0249(5) -0.0043(5) 0.0025(4) 0.0148(5)
C5 0.0174(5) 0.0325(6) 0.0254(6) 0.0011(5) 0.0091(4) 0.0046(5)
C6 0.0253(6) 0.0244(5) 0.0232(5) 0.0095(4) 0.0074(4) 0.0048(5)
C7 0.0180(5) 0.0198(5) 0.0215(5) 0.0079(4) 0.0029(4) 0.0076(4)
F1' 0.0242(10) 0.0246(10) 0.0310(11) 0.0136(8) 0.0063(8) 0.0143(8)
C8 0.0270(6) 0.0124(5) 0.0344(6) 0.0030(4) 0.0128(5) 0.0046(4)
C9 0.0179(5) 0.0248(5) 0.0271(6) -0.0008(4) 0.0030(4) 0.0094(4)
C10 0.0241(5) 0.0232(5) 0.0239(5) 0.0008(4) 0.0024(4) 0.0130(4)
C11 0.0316(6) 0.0254(6) 0.0285(6) -0.0006(5) -0.0023(5) 0.0128(5)
C12 0.0564(9) 0.0333(7) 0.0237(6) -0.0033(5) -0.0045(6) 0.0280(7)
C13 0.0634(10) 0.0561(9) 0.0220(6) 0.0081(6) 0.0102(6) 0.0433(8)
C14 0.0407(8) 0.0548(9) 0.0304(7) 0.0136(6) 0.0144(6) 0.0273(7)
C15 0.0273(6) 0.0309(6) 0.0260(6) 0.0039(5) 0.0056(5) 0.0124(5)
C16 0.0265(6) 0.0310(6) 0.0332(6) 0.0121(5) 0.0174(5) 0.0112(5)
C17 0.0336(6) 0.0234(5) 0.0283(6) 0.0117(4) 0.0131(5) 0.0207(5)
C18 0.0204(5) 0.0256(5) 0.0280(5) 0.0154(4) 0.0119(4) 0.0142(4)
C19 0.0291(6) 0.0241(5) 0.0298(6) 0.0109(5) 0.0012(5) 0.0141(5)
C20 0.0431(8) 0.0270(6) 0.0374(7) 0.0104(5) -0.0046(6) 0.0122(6)
C21 0.0429(8) 0.0396(8) 0.0397(8) 0.0163(6) -0.0092(6) 0.0106(7)
C22 0.0378(8) 0.0495(9) 0.0452(8) 0.0293(7) 0.0020(6) 0.0214(7)
C23 0.0310(6) 0.0370(7) 0.0375(7) 0.0248(6) 0.0151(5) 0.0228(5)

loop_
_atom_type_symbol
_atom_type_description
_atom_type_scat_dispersion_real
_atom_type_scat_dispersion_imag
_atom_type_scat_source
C C 0.0033 0.0016 'International Tables Vol C Tables 4.2.6.8 and 6.1.1.4'
H H 0.0000 0.0000 'International Tables Vol C Tables 4.2.6.8 and 6.1.1.4'
N N 0.0061 0.0033 'International Tables Vol C Tables 4.2.6.8 and 6.1.1.4'
O O 0.0106 0.0060 'International Tables Vol C Tables 4.2.6.8 and 6.1.1.4'
F F 0.0171 0.0103 'International Tables Vol C Tables 4.2.6.8 and 6.1.1.4'
P P 0.1023 0.0942 'International Tables Vol C Tables 4.2.6.8 and 6.1.1.4'

loop_
_geom_angle_atom_site_label_1
_geom_angle_atom_site_label_2
_geom_angle_atom_site_label_3
_geom_angle
_geom_angle_site_symmetry_1
_geom_angle_site_symmetry_3
_geom_angle_publ_flag
O1 P1 N3 114.51(5) . . yes
O1 P1 N2 110.37(5) . . yes
N3 P1 N2 107.51(5) . . yes
O1 P1 N1 106.75(4) . . yes
N3 P1 N1 105.44(5) . . yes
N2 P1 N1 112.25(5) . . yes
C1 N1 P1 127.38(7) . . ?
C1 N1 H1N 119.9 . . ?
P1 N1 H1N 112.7 . . ?
C8 N2 C9 115.16(9) . . ?
C8 N2 P1 123.36(8) . . ?
C9 N2 P1 121.33(8) . . ?
C17 N3 C16 114.90(9) . . ?
C17 N3 P1 126.71(8) . . ?
C16 N3 P1 117.13(8) . . ?
O2 C1 N1 122.95(10) . . ?
O2 C1 C2 121.80(9) . . ?
N1 C1 C2 115.24(9) . . ?
C7 C2 C3 117.33(9) . . ?
C7 C2 C1 122.56(9) . . ?
C3 C2 C1 120.12(9) . . ?
F1 C3 C4 116.54(11) . . ?
F1 C3 C2 121.07(10) . . ?
C4 C3 C2 122.39(11) . . ?
C4 C3 H3A 118.7 . . ?
C2 C3 H3A 118.9 . . ?
C3 C4 C5 118.75(11) . . ?
C3 C4 H4A 120.6 . . ?
C5 C4 H4A 120.6 . . ?
C4 C5 C6 120.56(11) . . ?
C4 C5 H5A 119.7 . . ?
C6 C5 H5A 119.7 . . ?
C5 C6 C7 119.68(11) . . ?
C5 C6 H6A 120.2 . . ?
C7 C6 H6A 120.2 . . ?
F1' C7 C6 115.39(13) . . ?
F1' C7 C2 122.50(12) . . ?
C6 C7 C2 121.28(10) . . ?
C6 C7 H7A 119.3 . . ?
C2 C7 H7A 119.4 . . ?
N2 C8 H8A 109.5 . . ?
N2 C8 H8B 109.5 . . ?
H8A C8 H8B 109.5 . . ?
N2 C8 H8C 109.5 . . ?
H8A C8 H8C 109.5 . . ?
H8B C8 H8C 109.5 . . ?
N2 C9 C10 113.47(10) . . ?
N2 C9 H9A 108.9 . . ?
C10 C9 H9A 108.9 . . ?
N2 C9 H9B 108.9 . . ?
C10 C9 H9B 108.9 . . ?
H9A C9 H9B 107.7 . . ?
C11 C10 C15 118.46(11) . . ?
C11 C10 C9 121.13(11) . . ?
C15 C10 C9 120.40(10) . . ?
C10 C11 C12 120.80(13) . . ?
C10 C11 H11A 119.6 . . ?
C12 C11 H11A 119.6 . . ?
C13 C12 C11 120.23(13) . . ?
C13 C12 H12A 119.9 . . ?
C11 C12 H12A 119.9 . . ?
C12 C13 C14 119.66(13) . . ?
C12 C13 H13A 120.2 . . ?
C14 C13 H13A 120.2 . . ?
C13 C14 C15 120.11(14) . . ?
C13 C14 H14A 119.9 . . ?
C15 C14 H14A 119.9 . . ?
C10 C15 C14 120.74(13) . . ?
C10 C15 H15A 119.6 . . ?
C14 C15 H15A 119.6 . . ?
N3 C16 H16A 109.5 . . ?
N3 C16 H16B 109.5 . . ?
H16A C16 H16B 109.5 . . ?
N3 C16 H16C 109.5 . . ?
H16A C16 H16C 109.5 . . ?
H16B C16 H16C 109.5 . . ?
N3 C17 C18 113.81(9) . . ?
N3 C17 H17A 108.8 . . ?
C18 C17 H17A 108.8 . . ?
N3 C17 H17B 108.8 . . ?
C18 C17 H17B 108.8 . . ?
H17A C17 H17B 107.7 . . ?
C19 C18 C23 118.98(12) . . ?
C19 C18 C17 122.11(10) . . ?
C23 C18 C17 118.83(11) . . ?
C18 C19 C20 120.19(11) . . ?
C18 C19 H19A 119.9 . . ?
C20 C19 H19A 119.9 . . ?
C19 C20 C21 119.97(14) . . ?
C19 C20 H20A 120.0 . . ?
C21 C20 H20A 120.0 . . ?
C22 C21 C20 120.17(14) . . ?
C22 C21 H21A 119.9 . . ?
C20 C21 H21A 119.9 . . ?
C21 C22 C23 120.18(12) . . ?
C21 C22 H22A 119.9 . . ?
C23 C22 H22A 119.9 . . ?
C22 C23 C18 120.49(12) . . ?
C22 C23 H23A 119.8 . . ?
C18 C23 H23A 119.8 . . ?

loop_
_geom_bond_atom_site_label_1
_geom_bond_atom_site_label_2
_geom_bond_distance
_geom_bond_site_symmetry_2
_geom_bond_publ_flag
P1 O1 1.4827(8) . yes
P1 N3 1.6328(10) . yes
P1 N2 1.6358(9) . yes
P1 N1 1.6878(9) . yes
O2 C1 1.2182(13) . ?
N1 C1 1.3752(13) . ?
N1 H1N 0.8734 . ?
N2 C8 1.4613(14) . ?
N2 C9 1.4673(16) . ?
N3 C17 1.4604(15) . ?
N3 C16 1.4673(14) . ?
C1 C2 1.4985(14) . ?
C2 C7 1.3927(14) . ?
C2 C3 1.3938(14) . ?
C3 F1 1.3127(15) . ?
C3 C4 1.3832(16) . ?
C3 H3A 0.9677 . ?
C4 C5 1.384(2) . ?
C4 H4A 0.9500 . ?
C5 C6 1.3844(19) . ?
C5 H5A 0.9500 . ?
C6 C7 1.3872(15) . ?
C6 H6A 0.9500 . ?
C7 F1' 1.274(2) . ?
C7 H7A 0.9858 . ?
C8 H8A 0.9800 . ?
C8 H8B 0.9800 . ?
C8 H8C 0.9800 . ?
C9 C10 1.5121(16) . ?
C9 H9A 0.9900 . ?
C9 H9B 0.9900 . ?
C10 C11 1.3912(16) . ?
C10 C15 1.3917(17) . ?
C11 C12 1.392(2) . ?
C11 H11A 0.9500 . ?
C12 C13 1.381(2) . ?
C12 H12A 0.9500 . ?
C13 C14 1.385(2) . ?
C13 H13A 0.9500 . ?
C14 C15 1.3932(19) . ?
C14 H14A 0.9500 . ?
C15 H15A 0.9500 . ?
C16 H16A 0.9800 . ?
C16 H16B 0.9800 . ?
C16 H16C 0.9800 . ?
C17 C18 1.5132(17) . ?
C17 H17A 0.9900 . ?
C17 H17B 0.9900 . ?
C18 C19 1.3864(16) . ?
C18 C23 1.3994(16) . ?
C19 C20 1.3891(18) . ?
C19 H19A 0.9500 . ?
C20 C21 1.389(2) . ?
C20 H20A 0.9500 . ?
C21 C22 1.371(2) . ?
C21 H21A 0.9500 . ?
C22 C23 1.381(2) . ?
C22 H22A 0.9500 . ?
C23 H23A 0.9500 . ?

loop_
_geom_hbond_atom_site_label_D
_geom_hbond_atom_site_label_H
_geom_hbond_atom_site_label_A
_geom_hbond_distance_DH
_geom_hbond_distance_HA
_geom_hbond_distance_DA
_geom_hbond_angle_DHA
_geom_hbond_site_symmetry_A
_geom_hbond_publ_flag
N1 H1N O1 0.87 1.93 2.795(1) 173 2_655 yes

loop_
_geom_torsion_atom_site_label_1
_geom_torsion_atom_site_label_2
_geom_torsion_atom_site_label_3
_geom_torsion_atom_site_label_4
_geom_torsion
_geom_torsion_site_symmetry_1
_geom_torsion_site_symmetry_2
_geom_torsion_site_symmetry_3
_geom_torsion_site_symmetry_4
_geom_torsion_publ_flag
O1 P1 N1 C1 154.62(9) . . . . ?
N3 P1 N1 C1 -83.20(10) . . . . ?
N2 P1 N1 C1 33.56(11) . . . . ?
O1 P1 N2 C8 154.40(9) . . . . ?
N3 P1 N2 C8 28.86(10) . . . . ?
N1 P1 N2 C8 -86.65(10) . . . . ?
O1 P1 N2 C9 -30.24(10) . . . . ?
N3 P1 N2 C9 -155.78(8) . . . . ?
N1 P1 N2 C9 88.71(9) . . . . ?
O1 P1 N3 C17 139.86(9) . . . . ?
N2 P1 N3 C17 -97.11(10) . . . . ?
N1 P1 N3 C17 22.83(10) . . . . ?
O1 P1 N3 C16 -53.69(10) . . . . ?
N2 P1 N3 C16 69.34(9) . . . . ?
N1 P1 N3 C16 -170.72(8) . . . . ?
P1 N1 C1 O2 9.57(17) . . . . ?
P1 N1 C1 C2 -171.24(7) . . . . ?
O2 C1 C2 C7 -140.91(12) . . . . ?
N1 C1 C2 C7 39.89(14) . . . . ?
O2 C1 C2 C3 38.92(16) . . . . ?
N1 C1 C2 C3 -140.28(10) . . . . ?
C7 C2 C3 F1 179.04(11) . . . . ?
C1 C2 C3 F1 -0.80(16) . . . . ?
C7 C2 C3 C4 -0.91(16) . . . . ?
C1 C2 C3 C4 179.25(10) . . . . ?
F1 C3 C4 C5 -178.83(11) . . . . ?
C2 C3 C4 C5 1.12(17) . . . . ?
C3 C4 C5 C6 -0.31(17) . . . . ?
C4 C5 C6 C7 -0.66(18) . . . . ?
C5 C6 C7 F1' 170.68(14) . . . . ?
C5 C6 C7 C2 0.87(18) . . . . ?
C3 C2 C7 F1' -169.17(14) . . . . ?
C1 C2 C7 F1' 10.7(2) . . . . ?
C3 C2 C7 C6 -0.10(16) . . . . ?
C1 C2 C7 C6 179.73(10) . . . . ?
C8 N2 C9 C10 63.21(13) . . . . ?
P1 N2 C9 C10 -112.52(10) . . . . ?
N2 C9 C10 C11 -112.65(13) . . . . ?
N2 C9 C10 C15 68.42(15) . . . . ?
C15 C10 C11 C12 0.1(2) . . . . ?
C9 C10 C11 C12 -178.81(12) . . . . ?
C10 C11 C12 C13 0.2(2) . . . . ?
C11 C12 C13 C14 -0.3(2) . . . . ?
C12 C13 C14 C15 0.2(2) . . . . ?
C11 C10 C15 C14 -0.3(2) . . . . ?
C9 C10 C15 C14 178.67(13) . . . . ?
C13 C14 C15 C10 0.1(2) . . . . ?
C16 N3 C17 C18 81.15(12) . . . . ?
P1 N3 C17 C18 -112.14(10) . . . . ?
N3 C17 C18 C19 24.33(16) . . . . ?
N3 C17 C18 C23 -158.93(10) . . . . ?
C23 C18 C19 C20 -1.32(19) . . . . ?
C17 C18 C19 C20 175.42(12) . . . . ?
C18 C19 C20 C21 0.0(2) . . . . ?
C19 C20 C21 C22 1.2(3) . . . . ?
C20 C21 C22 C23 -0.9(3) . . . . ?
C21 C22 C23 C18 -0.5(2) . . . . ?
C19 C18 C23 C22 1.61(19) . . . . ?
C17 C18 C23 C22 -175.24(12) . . . . ?
